data_1516467
loop_
_publ_author_name
'Graham, Duncan'
'Fruk, Ljiljana'
'Ewen Smith, W.'

_publ_section_title
;
 Detection of DNA probes using Diels Alder cycloaddition and SERRS
;
_journal_issue 6
_journal_name_full 'The Analyst'
_journal_page_first 692
_journal_paper_doi 10.1039/b212649d
_journal_volume 128
_journal_year 2003
_chemical_formula_sum 'C17 H12 N6 O3'
_chemical_formula_weight 348.33
_chemical_name_systematic
; 
? 
;
_space_group_IT_number 14
_symmetry_cell_setting monoclinic
_symmetry_space_group_name_Hall '-P 2ybc'
_symmetry_space_group_name_H-M 'P 1 21/c 1'
_atom_sites_solution_hydrogens geom
_atom_sites_solution_primary direct
_atom_sites_solution_secondary difmap
_audit_creation_method SHELXL-97
_cell_angle_alpha 90.00
_cell_angle_beta 92.7660(10)
_cell_angle_gamma 90.00
_cell_formula_units_Z 8
_cell_length_a 14.3995(3)
_cell_length_b 12.2923(3)
_cell_length_c 17.5766(5)
_cell_measurement_reflns_used 7630
_cell_measurement_temperature 123(2)
_cell_measurement_theta_max 27.88
_cell_measurement_theta_min 1.00
_cell_volume 3107.49(13)
_computing_data_collection 'Denzo & Collect'
_computing_structure_refinement 'SHELXL-97 (Sheldrick, 1997)'
_computing_structure_solution 'SHELXS-97 (Sheldrick, 1990)'
_diffrn_ambient_temperature 123(2)
_diffrn_measured_fraction_theta_full 0.952
_diffrn_measured_fraction_theta_max 0.952
_diffrn_measurement_device_type 'Nonius Kappa CCD'
_diffrn_measurement_method 'phi and omega scans'
_diffrn_radiation_monochromator graphite
_diffrn_radiation_source 'fine-focus sealed tube'
_diffrn_radiation_type MoK\a
_diffrn_radiation_wavelength 0.71073
_diffrn_reflns_av_R_equivalents 0.0601
_diffrn_reflns_av_sigmaI/netI 0.0807
_diffrn_reflns_limit_h_max 17
_diffrn_reflns_limit_h_min 0
_diffrn_reflns_limit_k_max 15
_diffrn_reflns_limit_k_min -15
_diffrn_reflns_limit_l_max 21
_diffrn_reflns_limit_l_min -21
_diffrn_reflns_number 11834
_diffrn_reflns_theta_full 26.00
_diffrn_reflns_theta_max 26.00
_diffrn_reflns_theta_min 2.02
_diffrn_standards_decay_% 0
_diffrn_standards_number 0
_exptl_absorpt_coefficient_mu 0.108
_exptl_absorpt_correction_type none
_exptl_crystal_colour orange
_exptl_crystal_density_diffrn 1.489
_exptl_crystal_density_method 'not measured'
_exptl_crystal_description 'cut needle'
_exptl_crystal_F_000 1440
_exptl_crystal_size_max 0.28
_exptl_crystal_size_mid 0.20
_exptl_crystal_size_min 0.10
_refine_diff_density_max 0.527
_refine_diff_density_min -0.256
_refine_diff_density_rms 0.052
_refine_ls_extinction_method none
_refine_ls_goodness_of_fit_ref 1.010
_refine_ls_hydrogen_treatment mixed
_refine_ls_matrix_type full
_refine_ls_number_parameters 479
_refine_ls_number_reflns 6111
_refine_ls_number_restraints 0
_refine_ls_restrained_S_all 1.010
_refine_ls_R_factor_all 0.1118
_refine_ls_R_factor_gt 0.0540
_refine_ls_shift/su_max 0.001
_refine_ls_shift/su_mean 0.000
_refine_ls_structure_factor_coef Fsqd
_refine_ls_weighting_details 'w=1/[\s^2^(Fo^2^)+(0.0590P)^2^+0.8715P] where P=(Fo^2^+2Fc^2^)/3'
_refine_ls_weighting_scheme calc
_refine_ls_wR_factor_gt 0.1138
_refine_ls_wR_factor_ref 0.1356
_reflns_number_gt 3643
_reflns_number_total 6111
_reflns_threshold_expression >2sigma(I)
_cod_data_source_file 200427.txt
_cod_data_source_block d5
_cod_depositor_comments
;
The following automatic conversions were performed:

'_refine_ls_weighting_scheme' value 'calc
w=1/[\s^2^(Fo^2^)+(0.0590P)^2^+0.8715P] where P=(Fo^2^+2Fc^2^)/3' was
changed to 'calc'. New tag '_refine_ls_weighting_details' was
created. The value of the new tag was set to
'w=1/[\s^2^(Fo^2^)+(0.0590P)^2^+0.8715P] where P=(Fo^2^+2Fc^2^)/3'.

Automatic conversion script
Id: cif_fix_values 3143 2015-03-26 13:38:13Z robertas 
;
_cod_original_sg_symbol_H-M P21/c
_cod_database_code 1516467

loop_
_symmetry_equiv_pos_as_xyz
'x, y, z'
'-x, y+1/2, -z+1/2'
'-x, -y, -z'
'x, -y-1/2, z-1/2'

loop_
_atom_site_label
_atom_site_type_symbol
_atom_site_fract_x
_atom_site_fract_y
_atom_site_fract_z
_atom_site_U_iso_or_equiv
_atom_site_adp_type
_atom_site_occupancy
_atom_site_calc_flag
_atom_site_refinement_flags
O1 O 0.23041(12) 0.60751(15) -0.30978(10) 0.0334(5) Uani 1 d .
O2 O -0.09414(12) 0.24482(14) -0.04625(10) 0.0338(5) Uani 1 d .
O3 O 0.17448(13) 0.08803(16) 0.04543(12) 0.0462(6) Uani 1 d .
O4 O 0.26041(13) 0.29627(16) 0.27833(11) 0.0449(5) Uani 1 d .
O5 O 0.28415(13) 0.88951(17) -0.08127(12) 0.0503(6) Uani 1 d .
O6 O 0.54317(12) 0.77272(15) 0.05503(10) 0.0373(5) Uani 1 d .
N1 N 0.06160(13) 0.49984(17) 0.24248(11) 0.0244(5) Uani 1 d .
N2 N 0.08221(13) 0.58318(17) 0.20052(12) 0.0255(5) Uani 1 d .
N3 N 0.09055(13) 0.54886(18) 0.12772(12) 0.0219(5) Uani 1 d .
H1 H 0.0993(18) 0.596(2) 0.0905(16) 0.048(9) Uiso 1 d .
N4 N 0.09684(13) 0.38853(17) -0.01442(11) 0.0225(5) Uani 1 d .
N5 N 0.12360(12) 0.48638(17) -0.02286(11) 0.0216(5) Uani 1 d .
N6 N 0.03882(13) 0.18264(16) 0.01898(11) 0.0241(5) Uani 1 d .
N7 N 0.46327(14) 0.48854(18) -0.24458(12) 0.0288(5) Uani 1 d .
N8 N 0.44488(14) 0.40262(18) -0.20461(12) 0.0308(5) Uani 1 d .
N9 N 0.42354(14) 0.43370(18) -0.13398(13) 0.0274(5) Uani 1 d .
H2 H 0.4120(19) 0.386(3) -0.0972(17) 0.054(10) Uiso 1 d .
N10 N 0.38388(13) 0.58776(18) 0.00548(11) 0.0255(5) Uani 1 d .
N11 N 0.36919(13) 0.48578(18) 0.01017(12) 0.0259(5) Uani 1 d .
N12 N 0.41598(13) 0.80667(16) -0.02761(11) 0.0259(5) Uani 1 d .
C1 C 0.07221(15) 0.3666(2) 0.06054(13) 0.0201(6) Uani 1 d .
C2 C 0.04607(15) 0.2610(2) 0.07893(14) 0.0220(6) Uani 1 d .
C3 C 0.02720(15) 0.2289(2) 0.15321(14) 0.0239(6) Uani 1 d .
H3 H 0.0106 0.1554 0.1625 0.029 Uiso 1 calc R
C4 C 0.03218(15) 0.3012(2) 0.21256(14) 0.0236(6) Uani 1 d .
H4 H 0.0207 0.2790 0.2630 0.028 Uiso 1 calc R
C5 C 0.05495(15) 0.4093(2) 0.19593(13) 0.0211(6) Uani 1 d .
C6 C 0.07397(15) 0.4411(2) 0.12194(14) 0.0203(6) Uani 1 d .
C7 C 0.15189(15) 0.5121(2) -0.09647(14) 0.0226(6) Uani 1 d .
C8 C 0.15484(16) 0.4383(2) -0.15737(14) 0.0270(6) Uani 1 d .
H8 H 0.1377 0.3645 -0.1504 0.032 Uiso 1 calc R
C9 C 0.18251(16) 0.4730(2) -0.22683(15) 0.0286(6) Uani 1 d .
H9 H 0.1850 0.4228 -0.2678 0.034 Uiso 1 calc R
C10 C 0.20710(16) 0.5816(2) -0.23793(14) 0.0259(6) Uani 1 d .
C11 C 0.20668(15) 0.6544(2) -0.17770(14) 0.0247(6) Uani 1 d .
H11 H 0.2250 0.7279 -0.1845 0.030 Uiso 1 calc R
C12 C 0.17919(15) 0.6188(2) -0.10762(14) 0.0242(6) Uani 1 d .
H12 H 0.1790 0.6685 -0.0662 0.029 Uiso 1 calc R
C13 C 0.25538(18) 0.7178(2) -0.32417(15) 0.0327(7) Uani 1 d .
H13A H 0.2048 0.7660 -0.3101 0.039 Uiso 1 calc R
H13B H 0.2663 0.7268 -0.3784 0.039 Uiso 1 calc R
H13C H 0.3121 0.7362 -0.2939 0.039 Uiso 1 calc R
C14 C -0.02908(18) 0.1831(2) -0.04074(14) 0.0270(6) Uani 1 d .
C15 C -0.00423(19) 0.0939(2) -0.09302(15) 0.0313(7) Uani 1 d .
H15 H -0.0389 0.0728 -0.1380 0.038 Uiso 1 calc R
C16 C 0.07395(19) 0.0490(2) -0.06667(16) 0.0359(7) Uani 1 d .
H16 H 0.1051 -0.0094 -0.0900 0.043 Uiso 1 calc R
C17 C 0.10572(18) 0.1039(2) 0.00505(15) 0.0315(7) Uani 1 d .
C18 C 0.41346(15) 0.6168(2) -0.06689(14) 0.0217(6) Uani 1 d .
C19 C 0.42938(16) 0.7254(2) -0.08411(14) 0.0239(6) Uani 1 d .
C20 C 0.45744(16) 0.7606(2) -0.15555(14) 0.0260(6) Uani 1 d .
H20 H 0.4676 0.8360 -0.1639 0.031 Uiso 1 calc R
C21 C 0.47047(16) 0.6883(2) -0.21346(14) 0.0261(6) Uani 1 d .
H21 H 0.4895 0.7120 -0.2618 0.031 Uiso 1 calc R
C22 C 0.45463(15) 0.5784(2) -0.19843(14) 0.0235(6) Uani 1 d .
C23 C 0.42822(15) 0.5436(2) -0.12716(14) 0.0213(6) Uani 1 d .
C24 C 0.33905(16) 0.4479(2) 0.08082(15) 0.0275(6) Uani 1 d .
C25 C 0.33251(16) 0.5106(2) 0.14606(15) 0.0341(7) Uani 1 d .
H25 H 0.3461 0.5862 0.1448 0.041 Uiso 1 calc R
C26 C 0.30583(16) 0.4622(2) 0.21380(16) 0.0351(7) Uani 1 d .
H26 H 0.3014 0.5042 0.2588 0.042 Uiso 1 calc R
C27 C 0.28597(16) 0.3518(2) 0.21394(16) 0.0326(7) Uani 1 d .
C28 C 0.29056(17) 0.2891(2) 0.14926(16) 0.0362(7) Uani 1 d .
H28 H 0.2753 0.2139 0.1503 0.043 Uiso 1 calc R
C29 C 0.31748(16) 0.3370(2) 0.08328(16) 0.0324(7) Uani 1 d .
H29 H 0.3215 0.2941 0.0386 0.039 Uiso 1 calc R
C30 C 0.2647(2) 0.3531(3) 0.34693(17) 0.0532(9) Uani 1 d .
H30A H 0.2452 0.3054 0.3879 0.064 Uiso 0.50 calc PR
H30B H 0.2233 0.4164 0.3429 0.064 Uiso 0.50 calc PR
H30C H 0.3286 0.3777 0.3583 0.064 Uiso 0.50 calc PR
H30D H 0.2862 0.4275 0.3382 0.064 Uiso 0.50 calc PR
H30E H 0.3081 0.3166 0.3832 0.064 Uiso 0.50 calc PR
H30F H 0.2028 0.3553 0.3677 0.064 Uiso 0.50 calc PR
C31 C 0.34470(18) 0.8846(2) -0.03151(16) 0.0334(7) Uani 1 d .
C32 C 0.36106(19) 0.9557(2) 0.03605(16) 0.0381(7) Uani 1 d .
H32 H 0.3236 1.0160 0.0489 0.046 Uiso 1 calc R
C33 C 0.43601(18) 0.9217(2) 0.07548(15) 0.0333(7) Uani 1 d .
H33 H 0.4611 0.9537 0.1212 0.040 Uiso 1 calc R
C34 C 0.47462(18) 0.8255(2) 0.03694(14) 0.0288(6) Uani 1 d .

loop_
_atom_site_aniso_label
_atom_site_aniso_U_11
_atom_site_aniso_U_22
_atom_site_aniso_U_33
_atom_site_aniso_U_23
_atom_site_aniso_U_13
_atom_site_aniso_U_12
O1 0.0413(11) 0.0354(12) 0.0241(11) 0.0039(9) 0.0068(8) 0.0005(9)
O2 0.0416(11) 0.0258(11) 0.0331(12) 0.0008(9) -0.0073(9) 0.0033(9)
O3 0.0378(11) 0.0461(14) 0.0543(14) -0.0108(11) -0.0031(10) 0.0148(10)
O4 0.0485(12) 0.0464(13) 0.0405(13) 0.0057(11) 0.0090(10) 0.0001(10)
O5 0.0458(12) 0.0466(14) 0.0563(15) -0.0155(11) -0.0190(11) 0.0204(10)
O6 0.0430(11) 0.0307(12) 0.0370(12) -0.0001(9) -0.0108(9) 0.0058(9)
N1 0.0283(11) 0.0226(12) 0.0221(12) -0.0016(10) 0.0005(9) 0.0003(10)
N2 0.0301(11) 0.0226(13) 0.0238(13) -0.0037(10) -0.0001(9) 0.0013(10)
N3 0.0275(12) 0.0185(13) 0.0196(13) -0.0001(10) -0.0002(9) -0.0003(9)
N4 0.0207(10) 0.0226(13) 0.0242(12) 0.0017(10) 0.0000(9) 0.0035(9)
N5 0.0209(11) 0.0232(13) 0.0208(12) 0.0031(10) 0.0003(8) 0.0029(9)
N6 0.0324(12) 0.0170(12) 0.0230(12) -0.0024(9) 0.0023(9) 0.0023(9)
N7 0.0318(12) 0.0280(13) 0.0266(13) -0.0001(11) 0.0013(9) 0.0039(10)
N8 0.0384(13) 0.0263(14) 0.0281(14) -0.0049(11) 0.0039(10) 0.0022(11)
N9 0.0344(13) 0.0224(14) 0.0253(14) -0.0007(11) 0.0013(10) 0.0025(10)
N10 0.0229(11) 0.0278(14) 0.0255(13) 0.0015(10) -0.0012(9) 0.0039(10)
N11 0.0219(11) 0.0281(14) 0.0277(13) 0.0073(10) 0.0003(9) 0.0031(10)
N12 0.0308(12) 0.0206(12) 0.0261(13) -0.0024(10) -0.0026(9) 0.0042(10)
C1 0.0174(12) 0.0228(15) 0.0201(14) 0.0004(11) 0.0000(10) 0.0053(10)
C2 0.0229(13) 0.0210(14) 0.0218(15) -0.0020(11) -0.0007(10) 0.0043(11)
C3 0.0244(13) 0.0198(14) 0.0276(16) 0.0043(12) 0.0030(11) 0.0005(11)
C4 0.0257(13) 0.0258(16) 0.0195(14) 0.0010(12) 0.0012(10) 0.0030(11)
C5 0.0197(12) 0.0233(15) 0.0202(14) -0.0013(11) -0.0019(10) 0.0006(11)
C6 0.0169(12) 0.0202(15) 0.0237(15) 0.0019(11) -0.0025(10) 0.0027(10)
C7 0.0164(12) 0.0268(15) 0.0244(15) -0.0013(12) -0.0003(10) 0.0009(11)
C8 0.0290(14) 0.0252(16) 0.0268(16) 0.0009(12) 0.0015(11) -0.0008(12)
C9 0.0324(15) 0.0293(17) 0.0244(16) -0.0042(12) 0.0029(11) 0.0008(12)
C10 0.0189(13) 0.0336(17) 0.0252(16) 0.0041(13) 0.0019(10) 0.0043(12)
C11 0.0212(13) 0.0251(15) 0.0278(15) 0.0025(12) 0.0009(11) 0.0011(11)
C12 0.0210(13) 0.0283(16) 0.0230(15) -0.0017(12) -0.0007(10) 0.0006(11)
C13 0.0314(15) 0.0390(19) 0.0278(16) 0.0117(13) 0.0017(11) 0.0017(13)
C14 0.0369(15) 0.0223(15) 0.0218(15) 0.0030(12) 0.0011(12) -0.0055(13)
C15 0.0461(17) 0.0255(16) 0.0228(15) -0.0020(12) 0.0059(12) -0.0073(13)
C16 0.0479(18) 0.0260(16) 0.0352(18) -0.0096(13) 0.0160(14) -0.0040(14)
C17 0.0350(16) 0.0251(16) 0.0350(17) -0.0009(13) 0.0084(13) 0.0028(13)
C18 0.0190(12) 0.0235(15) 0.0223(15) 0.0014(11) -0.0018(10) 0.0042(11)
C19 0.0234(13) 0.0232(15) 0.0248(15) -0.0017(12) -0.0029(11) 0.0041(11)
C20 0.0266(13) 0.0204(15) 0.0304(16) 0.0043(12) -0.0034(11) 0.0005(11)
C21 0.0235(13) 0.0308(17) 0.0238(15) 0.0032(12) -0.0015(11) 0.0016(12)
C22 0.0208(13) 0.0264(16) 0.0230(15) 0.0003(12) -0.0006(10) 0.0039(11)
C23 0.0168(12) 0.0207(15) 0.0262(15) 0.0006(11) -0.0022(10) 0.0009(11)
C24 0.0174(12) 0.0392(18) 0.0258(16) 0.0025(13) 0.0007(11) 0.0054(12)
C25 0.0244(14) 0.0424(19) 0.0354(18) 0.0037(15) 0.0010(12) 0.0082(13)
C26 0.0231(14) 0.051(2) 0.0312(17) -0.0073(14) 0.0011(12) 0.0090(13)
C27 0.0217(14) 0.0382(19) 0.0381(18) 0.0141(15) 0.0031(12) 0.0028(13)
C28 0.0379(16) 0.0314(17) 0.0397(19) 0.0052(15) 0.0049(13) 0.0003(13)
C29 0.0296(14) 0.0337(17) 0.0341(17) 0.0078(14) 0.0040(12) 0.0013(13)
C30 0.0440(18) 0.077(3) 0.039(2) -0.0065(18) 0.0020(14) 0.0094(17)
C31 0.0353(16) 0.0279(16) 0.0369(18) -0.0023(13) 0.0005(13) 0.0081(13)
C32 0.0416(17) 0.0328(17) 0.0406(19) -0.0075(14) 0.0074(14) 0.0091(14)
C33 0.0457(17) 0.0300(17) 0.0246(16) -0.0066(13) 0.0048(13) -0.0004(14)
C34 0.0388(16) 0.0213(15) 0.0260(16) 0.0047(12) -0.0007(12) -0.0031(13)

loop_
_atom_type_symbol
_atom_type_description
_atom_type_scat_dispersion_real
_atom_type_scat_dispersion_imag
_atom_type_scat_source
O O 0.0106 0.0060 'International Tables Vol C Tables 4.2.6.8 and 6.1.1.4'
N N 0.0061 0.0033 'International Tables Vol C Tables 4.2.6.8 and 6.1.1.4'
C C 0.0033 0.0016 'International Tables Vol C Tables 4.2.6.8 and 6.1.1.4'
H H 0.0000 0.0000 'International Tables Vol C Tables 4.2.6.8 and 6.1.1.4'

loop_
_geom_angle_atom_site_label_1
_geom_angle_atom_site_label_2
_geom_angle_atom_site_label_3
_geom_angle
C10 O1 C13 117.5(2)
C27 O4 C30 117.2(2)
N2 N1 C5 108.0(2)
N1 N2 N3 108.76(19)
C6 N3 N2 110.6(2)
C6 N3 H1 128.3(19)
N2 N3 H1 120.7(19)
N5 N4 C1 112.4(2)
N4 N5 C7 114.9(2)
C17 N6 C14 109.5(2)
C17 N6 C2 124.8(2)
C14 N6 C2 125.0(2)
N8 N7 C22 107.8(2)
N7 N8 N9 109.1(2)
N8 N9 C23 110.5(2)
N8 N9 H2 123(2)
C23 N9 H2 126(2)
N11 N10 C18 111.5(2)
N10 N11 C24 116.1(2)
C34 N12 C31 109.7(2)
C34 N12 C19 125.7(2)
C31 N12 C19 124.5(2)
C2 C1 N4 118.6(2)
C2 C1 C6 114.9(2)
N4 C1 C6 126.5(2)
C1 C2 C3 123.0(2)
C1 C2 N6 117.9(2)
C3 C2 N6 119.1(2)
C4 C3 C2 121.4(2)
C4 C3 H3 119.3
C2 C3 H3 119.3
C3 C4 C5 117.4(2)
C3 C4 H4 121.3
C5 C4 H4 121.3
N1 C5 C6 108.3(2)
N1 C5 C4 130.5(2)
C6 C5 C4 121.2(2)
N3 C6 C5 104.3(2)
N3 C6 C1 133.6(2)
C5 C6 C1 122.1(2)
C12 C7 C8 119.0(2)
C12 C7 N5 116.0(2)
C8 C7 N5 125.1(2)
C9 C8 C7 119.9(2)
C9 C8 H8 120.1
C7 C8 H8 120.1
C8 C9 C10 120.5(2)
C8 C9 H9 119.7
C10 C9 H9 119.7
O1 C10 C11 124.6(2)
O1 C10 C9 115.4(2)
C11 C10 C9 120.0(2)
C12 C11 C10 119.2(2)
C12 C11 H11 120.4
C10 C11 H11 120.4
C11 C12 C7 121.4(2)
C11 C12 H12 119.3
C7 C12 H12 119.3
O1 C13 H13A 109.5
O1 C13 H13B 109.5
H13A C13 H13B 109.5
O1 C13 H13C 109.5
H13A C13 H13C 109.5
H13B C13 H13C 109.5
O2 C14 N6 125.1(2)
O2 C14 C15 128.6(2)
N6 C14 C15 106.3(2)
C16 C15 C14 108.6(2)
C16 C15 H15 125.7
C14 C15 H15 125.7
C15 C16 C17 109.3(2)
C15 C16 H16 125.3
C17 C16 H16 125.3
O3 C17 N6 124.3(2)
O3 C17 C16 129.6(3)
N6 C17 C16 106.1(2)
C19 C18 N10 120.0(2)
C19 C18 C23 114.5(2)
N10 C18 C23 125.4(2)
C18 C19 C20 123.2(2)
C18 C19 N12 119.4(2)
C20 C19 N12 117.4(2)
C21 C20 C19 121.3(2)
C21 C20 H20 119.3
C19 C20 H20 119.3
C20 C21 C22 117.2(2)
C20 C21 H21 121.4
C22 C21 H21 121.4
N7 C22 C23 108.6(2)
N7 C22 C21 130.0(2)
C23 C22 C21 121.3(2)
N9 C23 C22 103.9(2)
N9 C23 C18 133.7(2)
C22 C23 C18 122.4(2)
C25 C24 C29 119.4(3)
C25 C24 N11 125.3(3)
C29 C24 N11 115.2(2)
C24 C25 C26 119.9(3)
C24 C25 H25 120.1
C26 C25 H25 120.1
C27 C26 C25 118.8(3)
C27 C26 H26 120.6
C25 C26 H26 120.6
C28 C27 O4 115.0(3)
C28 C27 C26 121.9(3)
O4 C27 C26 123.1(3)
C29 C28 C27 118.9(3)
C29 C28 H28 120.5
C27 C28 H28 120.5
C28 C29 C24 121.1(3)
C28 C29 H29 119.5
C24 C29 H29 119.5
O4 C30 H30A 109.5
O4 C30 H30B 109.5
H30A C30 H30B 109.5
O4 C30 H30C 109.5
H30A C30 H30C 109.5
H30B C30 H30C 109.5
O4 C30 H30D 109.5
H30A C30 H30D 141.1
H30B C30 H30D 56.3
H30C C30 H30D 56.3
O4 C30 H30E 109.5
H30A C30 H30E 56.3
H30B C30 H30E 141.1
H30C C30 H30E 56.3
H30D C30 H30E 109.5
O4 C30 H30F 109.5
H30A C30 H30F 56.3
H30B C30 H30F 56.3
H30C C30 H30F 141.1
H30D C30 H30F 109.5
H30E C30 H30F 109.5
O5 C31 N12 124.8(2)
O5 C31 C32 129.2(3)
N12 C31 C32 106.0(2)
C33 C32 C31 109.1(2)
C33 C32 H32 125.4
C31 C32 H32 125.4
C32 C33 C34 109.1(2)
C32 C33 H33 125.5
C34 C33 H33 125.5
O6 C34 N12 125.2(2)
O6 C34 C33 128.7(2)
N12 C34 C33 106.1(2)

loop_
_geom_bond_atom_site_label_1
_geom_bond_atom_site_label_2
_geom_bond_distance
O1 C10 1.360(3)
O1 C13 1.428(3)
O2 C14 1.206(3)
O3 C17 1.206(3)
O4 C27 1.387(3)
O4 C30 1.393(3)
O5 C31 1.206(3)
O6 C34 1.211(3)
N1 N2 1.305(3)
N1 C5 1.382(3)
N2 N3 1.358(3)
N3 C6 1.349(3)
N3 H1 0.89(3)
N4 N5 1.274(3)
N4 C1 1.407(3)
N5 C7 1.411(3)
N6 C17 1.396(3)
N6 C14 1.400(3)
N6 C2 1.428(3)
N7 N8 1.303(3)
N7 C22 1.379(3)
N8 N9 1.348(3)
N9 C23 1.358(3)
N9 H2 0.89(3)
N10 N11 1.275(3)
N10 C18 1.407(3)
N11 C24 1.414(3)
N12 C34 1.401(3)
N12 C31 1.403(3)
N12 C19 1.428(3)
C1 C2 1.394(3)
C1 C6 1.415(3)
C2 C3 1.403(3)
C3 C4 1.370(3)
C3 H3 0.9500
C4 C5 1.403(3)
C4 H4 0.9500
C5 C6 1.398(3)
C7 C12 1.386(3)
C7 C8 1.405(3)
C8 C9 1.370(3)
C8 H8 0.9500
C9 C10 1.397(4)
C9 H9 0.9500
C10 C11 1.387(3)
C11 C12 1.383(3)
C11 H11 0.9500
C12 H12 0.9500
C13 H13A 0.9800
C13 H13B 0.9800
C13 H13C 0.9800
C14 C15 1.485(4)
C15 C16 1.318(4)
C15 H15 0.9500
C16 C17 1.483(4)
C16 H16 0.9500
C18 C19 1.391(3)
C18 C23 1.413(3)
C19 C20 1.406(3)
C20 C21 1.371(3)
C20 H20 0.9500
C21 C22 1.398(3)
C21 H21 0.9500
C22 C23 1.394(3)
C24 C25 1.389(4)
C24 C29 1.399(4)
C25 C26 1.401(4)
C25 H25 0.9500
C26 C27 1.387(4)
C26 H26 0.9500
C27 C28 1.378(4)
C28 C29 1.373(4)
C28 H28 0.9500
C29 H29 0.9500
C30 H30A 0.9800
C30 H30B 0.9800
C30 H30C 0.9800
C30 H30D 0.9800
C30 H30E 0.9800
C30 H30F 0.9800
C31 C32 1.484(4)
C32 C33 1.322(4)
C32 H32 0.9500
C33 C34 1.483(4)
C33 H33 0.9500

loop_
_geom_torsion_atom_site_label_1
_geom_torsion_atom_site_label_2
_geom_torsion_atom_site_label_3
_geom_torsion_atom_site_label_4
_geom_torsion
C5 N1 N2 N3 -0.9(2)
N1 N2 N3 C6 0.7(2)
C1 N4 N5 C7 178.17(18)
C22 N7 N8 N9 0.6(3)
N7 N8 N9 C23 -0.1(3)
C18 N10 N11 C24 -179.97(18)
N5 N4 C1 C2 -176.80(19)
N5 N4 C1 C6 0.9(3)
N4 C1 C2 C3 175.0(2)
C6 C1 C2 C3 -3.0(3)
N4 C1 C2 N6 -4.7(3)
C6 C1 C2 N6 177.30(19)
C17 N6 C2 C1 101.2(3)
C14 N6 C2 C1 -69.0(3)
C17 N6 C2 C3 -78.5(3)
C14 N6 C2 C3 111.3(3)
C1 C2 C3 C4 1.0(3)
N6 C2 C3 C4 -179.3(2)
C2 C3 C4 C5 1.3(3)
N2 N1 C5 C6 0.7(2)
N2 N1 C5 C4 -178.1(2)
C3 C4 C5 N1 177.3(2)
C3 C4 C5 C6 -1.5(3)
N2 N3 C6 C5 -0.2(2)
N2 N3 C6 C1 179.0(2)
N1 C5 C6 N3 -0.3(2)
C4 C5 C6 N3 178.7(2)
N1 C5 C6 C1 -179.63(19)
C4 C5 C6 C1 -0.6(3)
C2 C1 C6 N3 -176.3(2)
N4 C1 C6 N3 5.9(4)
C2 C1 C6 C5 2.8(3)
N4 C1 C6 C5 -175.0(2)
N4 N5 C7 C12 178.50(19)
N4 N5 C7 C8 -2.1(3)
C12 C7 C8 C9 -1.4(3)
N5 C7 C8 C9 179.2(2)
C7 C8 C9 C10 -0.6(4)
C13 O1 C10 C11 -0.6(3)
C13 O1 C10 C9 179.5(2)
C8 C9 C10 O1 -177.9(2)
C8 C9 C10 C11 2.2(4)
O1 C10 C11 C12 178.3(2)
C9 C10 C11 C12 -1.8(3)
C10 C11 C12 C7 -0.2(3)
C8 C7 C12 C11 1.8(3)
N5 C7 C12 C11 -178.7(2)
C17 N6 C14 O2 -177.3(2)
C2 N6 C14 O2 -5.8(4)
C17 N6 C14 C15 3.1(3)
C2 N6 C14 C15 174.6(2)
O2 C14 C15 C16 178.0(3)
N6 C14 C15 C16 -2.3(3)
C14 C15 C16 C17 0.7(3)
C14 N6 C17 O3 177.0(3)
C2 N6 C17 O3 5.5(4)
C14 N6 C17 C16 -2.7(3)
C2 N6 C17 C16 -174.2(2)
C15 C16 C17 O3 -178.5(3)
C15 C16 C17 N6 1.2(3)
N11 N10 C18 C19 177.4(2)
N11 N10 C18 C23 -1.7(3)
N10 C18 C19 C20 -178.9(2)
C23 C18 C19 C20 0.3(3)
N10 C18 C19 N12 0.4(3)
C23 C18 C19 N12 179.56(19)
C34 N12 C19 C18 73.3(3)
C31 N12 C19 C18 -111.2(3)
C34 N12 C19 C20 -107.4(3)
C31 N12 C19 C20 68.1(3)
C18 C19 C20 C21 0.3(4)
N12 C19 C20 C21 -178.9(2)
C19 C20 C21 C22 0.0(3)
N8 N7 C22 C23 -0.9(3)
N8 N7 C22 C21 177.2(2)
C20 C21 C22 N7 -179.0(2)
C20 C21 C22 C23 -1.0(3)
N8 N9 C23 C22 -0.4(3)
N8 N9 C23 C18 -179.6(2)
N7 C22 C23 N9 0.8(2)
C21 C22 C23 N9 -177.5(2)
N7 C22 C23 C18 -179.9(2)
C21 C22 C23 C18 1.8(3)
C19 C18 C23 N9 177.8(2)
N10 C18 C23 N9 -3.1(4)
C19 C18 C23 C22 -1.3(3)
N10 C18 C23 C22 177.8(2)
N10 N11 C24 C25 -6.0(3)
N10 N11 C24 C29 176.0(2)
C29 C24 C25 C26 1.0(3)
N11 C24 C25 C26 -176.9(2)
C24 C25 C26 C27 -0.3(4)
C30 O4 C27 C28 173.1(2)
C30 O4 C27 C26 -6.8(3)
C25 C26 C27 C28 -0.9(4)
C25 C26 C27 O4 179.0(2)
O4 C27 C28 C29 -178.5(2)
C26 C27 C28 C29 1.4(4)
C27 C28 C29 C24 -0.7(4)
C25 C24 C29 C28 -0.4(4)
N11 C24 C29 C28 177.7(2)
C34 N12 C31 O5 179.3(3)
C19 N12 C31 O5 3.2(4)
C34 N12 C31 C32 -0.4(3)
C19 N12 C31 C32 -176.5(2)
O5 C31 C32 C33 -179.4(3)
N12 C31 C32 C33 0.3(3)
C31 C32 C33 C34 -0.1(3)
C31 N12 C34 O6 -178.9(3)
C19 N12 C34 O6 -2.8(4)
C31 N12 C34 C33 0.3(3)
C19 N12 C34 C33 176.4(2)
C32 C33 C34 O6 179.0(3)
C32 C33 C34 N12 -0.1(3)
